data_4346271
loop_
_publ_author_name
'Eichh\"ofer, Andreas'
'Buth, Gernot'
'Lebedkin, Sergei'
'K\"uhn, Michael'
'Weigend, Florian'

_publ_section_title
;
 Luminescence in phosphine-stabilized copper chalcogenide cluster
 molecules--a comparative study.
;
_journal_issue 19
_journal_name_full 'Inorganic chemistry'
_journal_page_first 9413
_journal_page_last 9422
_journal_paper_doi 10.1021/acs.inorgchem.5b01146
_journal_volume 54
_journal_year 2015
_chemical_formula_sum 'C120 H180 Cu24 P12 S12'
_chemical_formula_weight 3903.95
_space_group_crystal_system triclinic
_space_group_IT_number 2
_space_group_name_Hall '-P 1'
_space_group_name_H-M_alt 'P -1'
_atom_sites_solution_hydrogens geom
_audit_creation_method SHELXL-2014
_cell_angle_alpha 114.897(4)
_cell_angle_beta 91.888(4)
_cell_angle_gamma 110.200(4)
_cell_formula_units_Z 1
_cell_length_a 14.807(6)
_cell_length_b 16.715(7)
_cell_length_c 18.188(7)
_cell_measurement_temperature 150(2)
_cell_volume 3747(3)
_computing_structure_refinement 'SHELXL-2014 (Sheldrick, 2014)'
_diffrn_ambient_temperature 150(2)
_diffrn_measured_fraction_theta_full 0.751
_diffrn_measured_fraction_theta_max 0.946
_diffrn_radiation_wavelength 0.800
_diffrn_reflns_av_R_equivalents 0.0560
_diffrn_reflns_av_unetI/netI 0.0779
_diffrn_reflns_Laue_measured_fraction_full 0.751
_diffrn_reflns_Laue_measured_fraction_max 0.946
_diffrn_reflns_limit_h_max 16
_diffrn_reflns_limit_h_min -16
_diffrn_reflns_limit_k_max 18
_diffrn_reflns_limit_k_min -17
_diffrn_reflns_limit_l_max 19
_diffrn_reflns_limit_l_min -20
_diffrn_reflns_number 22366
_diffrn_reflns_point_group_measured_fraction_full 0.751
_diffrn_reflns_point_group_measured_fraction_max 0.946
_diffrn_reflns_theta_full 28.685
_diffrn_reflns_theta_max 26.387
_diffrn_reflns_theta_min 2.986
_exptl_absorpt_coefficient_mu 5.120
_exptl_crystal_density_diffrn 1.730
_exptl_crystal_F_000 1968
_refine_diff_density_max 1.245
_refine_diff_density_min -0.971
_refine_diff_density_rms 0.127
_refine_ls_extinction_method none
_refine_ls_goodness_of_fit_ref 1.185
_refine_ls_hydrogen_treatment constr
_refine_ls_matrix_type full
_refine_ls_number_parameters 659
_refine_ls_number_reflns 10194
_refine_ls_number_restraints 4
_refine_ls_restrained_S_all 1.186
_refine_ls_R_factor_all 0.0795
_refine_ls_R_factor_gt 0.0604
_refine_ls_shift/su_max 0.001
_refine_ls_shift/su_mean 0.000
_refine_ls_structure_factor_coef Fsqd
_refine_ls_weighting_details 'w=1/[\s^2^(Fo^2^)+(0.1000P)^2^] where P=(Fo^2^+2Fc^2^)/3'
_refine_ls_weighting_scheme calc
_refine_ls_wR_factor_gt 0.1685
_refine_ls_wR_factor_ref 0.1823
_reflns_Friedel_coverage 0.000
_reflns_number_gt 7872
_reflns_number_total 10194
_reflns_threshold_expression 'I > 2\s(I)'
_cod_data_source_file ic5b01146_si_002.cif
_cod_data_source_block 6b
_cod_database_code 4346271
_shelx_space_group_comment
;
The symmetry employed for this shelxl refinement is uniquely defined
by the following loop, which should always be used as a source of
symmetry information in preference to the above space-group names.
They are only intended as comments.
;
_shelxl_version_number 2014-3

loop_
_space_group_symop_operation_xyz
'x, y, z'
'-x, -y, -z'

loop_
_atom_site_label
_atom_site_type_symbol
_atom_site_fract_x
_atom_site_fract_y
_atom_site_fract_z
_atom_site_U_iso_or_equiv
_atom_site_adp_type
_atom_site_occupancy
_atom_site_site_symmetry_order
_atom_site_calc_flag
_atom_site_refinement_flags_posn
_atom_site_refinement_flags_adp
_atom_site_refinement_flags_occupancy
_atom_site_disorder_assembly
_atom_site_disorder_group
Cu1 Cu 0.07944(6) 0.94158(6) 0.02416(6) 0.0426(3) Uani 1 1 d . . . . .
Cu2 Cu -0.06922(6) 0.98584(6) 0.07747(5) 0.0437(3) Uani 1 1 d . . . . .
Cu3 Cu 0.12660(7) 0.89784(6) 0.14851(6) 0.0494(3) Uani 1 1 d . . . . .
Cu4 Cu 0.09404(6) 1.12311(6) 0.08944(6) 0.0456(3) Uani 1 1 d . . . . .
Cu5 Cu 0.10098(7) 1.27149(6) 0.22464(6) 0.0536(3) Uani 1 1 d . . . . .
Cu6 Cu 0.00591(7) 0.98412(6) 0.20643(6) 0.0494(3) Uani 1 1 d . . . . .
Cu7 Cu -0.06120(7) 1.11629(6) 0.23545(6) 0.0503(3) Uani 1 1 d . . . . .
Cu8 Cu 0.14895(7) 1.03998(7) 0.32500(6) 0.0549(3) Uani 1 1 d . . . . .
Cu9 Cu 0.23148(7) 1.05719(6) 0.14616(6) 0.0484(3) Uani 1 1 d . . . . .
Cu10 Cu 0.31141(7) 1.18548(6) 0.30009(7) 0.0584(3) Uani 1 1 d . . . . .
Cu11 Cu 0.13755(7) 1.18589(7) 0.30223(6) 0.0555(3) Uani 1 1 d . . . . .
Cu12 Cu 0.28113(8) 1.23189(7) 0.15567(7) 0.0606(3) Uani 1 1 d . . . . .
S1 S 0.03581(14) 0.84945(12) -0.12786(11) 0.0436(5) Uani 1 1 d . . . . .
S2 S 0.26289(14) 1.02360(13) 0.24552(13) 0.0501(5) Uani 1 1 d . . . . .
S3 S -0.02778(13) 0.86718(12) 0.08306(12) 0.0449(5) Uani 1 1 d . . . . .
S4 S 0.21156(13) 1.07882(13) 0.03783(12) 0.0457(5) Uani 1 1 d . . . . .
S5 S 0.02245(16) 1.09372(15) 0.33349(13) 0.0568(5) Uani 1 1 d . . . . .
S6 S 0.25597(16) 1.29417(13) 0.28465(14) 0.0597(6) Uani 1 1 d . . . . .
P1 P -0.20465(18) 1.08894(18) 0.27885(15) 0.0656(6) Uani 1 1 d . . . . .
P2 P 0.13228(17) 0.95260(15) 0.39594(14) 0.0559(6) Uani 1 1 d . . . . .
P3 P 0.1059(2) 1.42183(15) 0.28867(19) 0.0778(8) Uani 1 1 d . . . . .
P4 P 0.1459(2) 0.75662(17) 0.08440(18) 0.0754(8) Uani 1 1 d . . . . .
P5 P 0.4457(2) 1.28008(18) 0.4033(2) 0.0912(10) Uani 1 1 d . . . . .
P6 P 0.3893(3) 1.3149(3) 0.1028(3) 0.1313(15) Uani 1 1 d . . . . .
C1 C -0.3108(8) 1.0940(10) 0.2211(7) 0.047(4) Uiso 0.5 1 d G . P A 1
C2 C -0.3095(9) 1.0904(11) 0.1434(8) 0.072(5) Uiso 0.5 1 d G . P A 1
H2 H -0.2524 1.0920 0.1207 0.086 Uiso 0.5 1 calc R U P A 1
C3 C -0.3917(12) 1.0846(12) 0.0989(8) 0.121(9) Uiso 0.5 1 d G . P A 1
H3 H -0.3908 1.0822 0.0458 0.145 Uiso 0.5 1 calc R U P A 1
C4 C -0.4752(10) 1.0823(12) 0.1321(10) 0.102(8) Uiso 0.5 1 d G . P A 1
H4 H -0.5314 1.0783 0.1017 0.122 Uiso 0.5 1 calc R U P A 1
C5 C -0.4765(8) 1.0859(12) 0.2098(9) 0.083(6) Uiso 0.5 1 d G . P A 1
H5 H -0.5336 1.0843 0.2325 0.099 Uiso 0.5 1 calc R U P A 1
C6 C -0.3943(10) 1.0917(11) 0.2543(7) 0.069(6) Uiso 0.5 1 d G . P A 1
H6 H -0.3952 1.0942 0.3074 0.083 Uiso 0.5 1 calc R U P A 1
C1A C -0.3198(10) 1.0652(10) 0.2238(7) 0.054(5) Uiso 0.5 1 d G . P A 2
C2A C -0.3248(8) 1.0450(10) 0.1410(8) 0.058(4) Uiso 0.5 1 d G . P A 2
H2A H -0.2695 1.0416 0.1167 0.070 Uiso 0.5 1 calc R U P A 2
C3A C -0.4105(9) 1.0297(10) 0.0939(7) 0.075(5) Uiso 0.5 1 d G . P A 2
H3A H -0.4139 1.0159 0.0373 0.090 Uiso 0.5 1 calc R U P A 2
C4A C -0.4913(8) 1.0346(11) 0.1295(10) 0.078(6) Uiso 0.5 1 d G . P A 2
H4A H -0.5499 1.0242 0.0973 0.094 Uiso 0.5 1 calc R U P A 2
C5A C -0.4864(10) 1.0548(14) 0.2123(10) 0.116(10) Uiso 0.5 1 d G . P A 2
H5A H -0.5416 1.0582 0.2366 0.140 Uiso 0.5 1 calc R U P A 2
C6A C -0.4006(13) 1.0701(14) 0.2594(7) 0.137(14) Uiso 0.5 1 d G . P A 2
H6A H -0.3972 1.0839 0.3160 0.165 Uiso 0.5 1 calc R U P A 2
C7 C -0.1917(9) 1.1720(9) 0.3879(7) 0.093(3) Uani 1 1 d . . . . .
H7A H -0.2547 1.1514 0.4054 0.112 Uiso 1 1 calc R U . . .
H7B H -0.1407 1.1700 0.4229 0.112 Uiso 1 1 calc R U . . .
C8 C -0.1643(11) 1.2701(9) 0.4001(8) 0.117(5) Uani 1 1 d . . . . .
H8A H -0.2196 1.2744 0.3731 0.176 Uiso 1 1 calc R U . . .
H8B H -0.1071 1.2874 0.3758 0.176 Uiso 1 1 calc R U . . .
H8C H -0.1479 1.3142 0.4595 0.176 Uiso 1 1 calc R U . . .
C9 C -0.2475(9) 0.9731(9) 0.2838(8) 0.094(3) Uani 1 1 d . . . . .
H9A H -0.1938 0.9735 0.3181 0.113 Uiso 1 1 calc R U . . .
H9B H -0.3037 0.9682 0.3120 0.113 Uiso 1 1 calc R U . . .
C10 C -0.2777(10) 0.8876(8) 0.2026(9) 0.114(4) Uani 1 1 d . . . . .
H10A H -0.3280 0.8885 0.1668 0.170 Uiso 1 1 calc R U . . .
H10B H -0.3048 0.8296 0.2098 0.170 Uiso 1 1 calc R U . . .
H10C H -0.2205 0.8877 0.1769 0.170 Uiso 1 1 calc R U . . .
C11 C 0.0076(7) 0.8742(6) 0.3848(6) 0.064(2) Uani 1 1 d . . . . .
C12 C -0.0581(7) 0.8319(6) 0.3107(6) 0.068(2) Uani 1 1 d . . . . .
H12 H -0.0381 0.8469 0.2674 0.081 Uiso 1 1 calc R U . . .
C13 C -0.1535(9) 0.7673(8) 0.2988(8) 0.093(4) Uani 1 1 d . . . . .
H13 H -0.1970 0.7387 0.2468 0.111 Uiso 1 1 calc R U . . .
C14 C -0.1869(8) 0.7437(7) 0.3584(7) 0.079(3) Uani 1 1 d . . . . .
H14 H -0.2518 0.6982 0.3486 0.094 Uiso 1 1 calc R U . . .
C15 C -0.1227(8) 0.7887(7) 0.4343(7) 0.077(3) Uani 1 1 d . . . . .
H15 H -0.1450 0.7758 0.4781 0.093 Uiso 1 1 calc R U . . .
C16 C -0.0252(7) 0.8530(6) 0.4478(6) 0.067(2) Uani 1 1 d . . . . .
H16 H 0.0181 0.8818 0.4998 0.080 Uiso 1 1 calc R U . . .
C17 C 0.1845(7) 1.0076(6) 0.5065(5) 0.066(2) Uani 1 1 d . . . . .
H17A H 0.1448 1.0414 0.5386 0.079 Uiso 1 1 calc R U . . .
H17B H 0.1810 0.9566 0.5220 0.079 Uiso 1 1 calc R U . . .
C18 C 0.2912(8) 1.0786(8) 0.5292(7) 0.094(3) Uani 1 1 d . . . . .
H18A H 0.3305 1.0456 0.4969 0.141 Uiso 1 1 calc R U . . .
H18B H 0.3171 1.1047 0.5885 0.141 Uiso 1 1 calc R U . . .
H18C H 0.2945 1.1311 0.5169 0.141 Uiso 1 1 calc R U . . .
C19 C 0.1881(8) 0.8652(7) 0.3473(7) 0.077(3) Uani 1 1 d . . . . .
H19A H 0.1662 0.8362 0.2865 0.093 Uiso 1 1 calc R U . . .
H19B H 0.2603 0.9013 0.3605 0.093 Uiso 1 1 calc R U . . .
C20 C 0.1685(9) 0.7867(7) 0.3691(7) 0.092(3) Uani 1 1 d . . . . .
H20A H 0.1985 0.7435 0.3355 0.138 Uiso 1 1 calc R U . . .
H20B H 0.0973 0.7509 0.3583 0.138 Uiso 1 1 calc R U . . .
H20C H 0.1967 0.8132 0.4280 0.138 Uiso 1 1 calc R U . . .
C21 C -0.0043(8) 1.4473(6) 0.2941(8) 0.090(4) Uani 1 1 d . . . . .
C22 C 0.0063(17) 1.5442(15) 0.3569(16) 0.079(6) Uiso 0.5 1 d . . P B 1
H22 H 0.0671 1.5900 0.3943 0.095 Uiso 0.5 1 calc R U P B 1
C22A C 0.0001(18) 1.5406(16) 0.3146(17) 0.085(6) Uiso 0.5 1 d . . P B 2
H22A H 0.0614 1.5934 0.3302 0.102 Uiso 0.5 1 calc R U P B 2
C23 C -0.0741(18) 1.5636(18) 0.3579(17) 0.091(7) Uiso 0.5 1 d . . P B 1
H23 H -0.0687 1.6281 0.3825 0.109 Uiso 0.5 1 calc R U P B 1
C23A C -0.094(2) 1.5530(19) 0.3110(18) 0.098(7) Uiso 0.5 1 d . . P B 2
H23A H -0.0906 1.6166 0.3322 0.117 Uiso 0.5 1 calc R U P B 2
C24 C -0.171(2) 1.4830(19) 0.320(2) 0.107(9) Uiso 0.5 1 d . . P B 1
H24 H -0.2286 1.4928 0.3365 0.128 Uiso 0.5 1 calc R U P B 1
C24A C -0.1760(18) 1.4857(16) 0.2819(16) 0.080(6) Uiso 0.5 1 d . . P B 2
H24C H -0.2338 1.4968 0.2753 0.096 Uiso 0.5 1 calc R U P B 2
C25 C -0.1809(10) 1.3895(9) 0.2584(10) 0.126(5) Uani 1 1 d . . . . .
H25 H -0.2412 1.3425 0.2210 0.152 Uiso 1 1 calc R U . B 1
C26 C -0.0944(9) 1.3740(7) 0.2580(8) 0.091(3) Uani 1 1 d . . . . .
H26 H -0.0984 1.3099 0.2317 0.110 Uiso 1 1 calc R U . . .
C27 C 0.1797(10) 1.4932(8) 0.3928(8) 0.111(5) Uani 1 1 d . . . . .
H27A H 0.2462 1.4923 0.3923 0.133 Uiso 1 1 calc R U . . .
H27B H 0.1869 1.5606 0.4134 0.133 Uiso 1 1 calc R U . . .
C28 C 0.1327(13) 1.4548(11) 0.4511(9) 0.141(6) Uani 1 1 d . . . . .
H28A H 0.1261 1.3883 0.4310 0.212 Uiso 1 1 calc R U . . .
H28B H 0.0675 1.4571 0.4526 0.212 Uiso 1 1 calc R U . . .
H28C H 0.1743 1.4944 0.5069 0.212 Uiso 1 1 calc R U . . .
C29 C 0.1745(10) 1.4927(8) 0.2374(10) 0.111(4) Uani 1 1 d . . . . .
H29A H 0.1793 1.5596 0.2671 0.133 Uiso 1 1 calc R U . . .
H29B H 0.2420 1.4943 0.2391 0.133 Uiso 1 1 calc R U . . .
C30 C 0.1201(14) 1.4461(12) 0.1463(11) 0.149(6) Uani 1 1 d . . . . .
H30A H 0.1314 1.3880 0.1135 0.224 Uiso 1 1 calc R U . . .
H30B H 0.1449 1.4916 0.1238 0.224 Uiso 1 1 calc R U . . .
H30C H 0.0493 1.4292 0.1440 0.224 Uiso 1 1 calc R U . . .
C31 C 0.2440(10) 0.7302(11) 0.1134(10) 0.083(7) Uiso 0.5 1 d G . P C 1
C32 C 0.2510(11) 0.6415(10) 0.0757(10) 0.094(7) Uiso 0.5 1 d G . P C 1
H32 H 0.1984 0.5877 0.0332 0.113 Uiso 0.5 1 calc R U P C 1
C33 C 0.3348(13) 0.6316(10) 0.1000(12) 0.104(7) Uiso 0.5 1 d G . P C 1
H33 H 0.3396 0.5710 0.0743 0.124 Uiso 0.5 1 calc R U P C 1
C34 C 0.4116(11) 0.7103(14) 0.1621(13) 0.136(10) Uiso 0.5 1 d G . P C 1
H34 H 0.4689 0.7036 0.1788 0.163 Uiso 0.5 1 calc R U P C 1
C35 C 0.4047(12) 0.7990(12) 0.1998(11) 0.135(11) Uiso 0.5 1 d G . P C 1
H35 H 0.4572 0.8528 0.2423 0.161 Uiso 0.5 1 calc R U P C 1
C36 C 0.3208(13) 0.8089(10) 0.1755(10) 0.082(6) Uiso 0.5 1 d G . P C 1
H36 H 0.3160 0.8695 0.2013 0.099 Uiso 0.5 1 calc R U P C 1
C31A C 0.2645(10) 0.7568(12) 0.1366(11) 0.065(5) Uiso 0.5 1 d G . P C 2
C32A C 0.2615(13) 0.6804(11) 0.1506(13) 0.134(10) Uiso 0.5 1 d G . P C 2
H32A H 0.2018 0.6252 0.1326 0.161 Uiso 0.5 1 calc R U P C 2
C33A C 0.3458(17) 0.6848(14) 0.1908(15) 0.157(13) Uiso 0.5 1 d G . P C 2
H33A H 0.3438 0.6326 0.2004 0.189 Uiso 0.5 1 calc R U P C 2
C34A C 0.4331(14) 0.7655(16) 0.2171(14) 0.166(14) Uiso 0.5 1 d G . P C 2
H34A H 0.4907 0.7685 0.2446 0.199 Uiso 0.5 1 calc R U P C 2
C35A C 0.4361(10) 0.8419(12) 0.2031(11) 0.099(7) Uiso 0.5 1 d G . P C 2
H35A H 0.4958 0.8971 0.2211 0.119 Uiso 0.5 1 calc R U P C 2
C36A C 0.3518(11) 0.8375(10) 0.1628(10) 0.081(6) Uiso 0.5 1 d G . P C 2
H36A H 0.3539 0.8897 0.1532 0.097 Uiso 0.5 1 calc R U P C 2
C37 C 0.1569(11) 0.7318(8) -0.0204(8) 0.105(4) Uani 1 1 d . . . . .
H37A H 0.1611 0.6685 -0.0491 0.126 Uiso 1 1 calc R U . . .
H37B H 0.0966 0.7278 -0.0497 0.126 Uiso 1 1 calc R U . . .
C38 C 0.2419(13) 0.8036(12) -0.0262(10) 0.136(6) Uani 1 1 d . . . . .
H38A H 0.2482 0.7821 -0.0842 0.204 Uiso 1 1 calc R U . . .
H38B H 0.3014 0.8127 0.0071 0.204 Uiso 1 1 calc R U . . .
H38C H 0.2337 0.8646 -0.0054 0.204 Uiso 1 1 calc R U . . .
C39 C 0.0405(10) 0.6484(7) 0.0625(8) 0.094(4) Uani 1 1 d . . . . .
H39A H -0.0160 0.6454 0.0292 0.113 Uiso 1 1 calc R U . . .
H39B H 0.0555 0.5921 0.0284 0.113 Uiso 1 1 calc R U . . .
C40 C 0.0119(10) 0.6416(8) 0.1361(9) 0.108(4) Uani 1 1 d . . . . .
H40A H -0.0430 0.5798 0.1196 0.163 Uiso 1 1 calc R U . . .
H40B H -0.0084 0.6940 0.1680 0.163 Uiso 1 1 calc R U . . .
H40C H 0.0680 0.6464 0.1704 0.163 Uiso 1 1 calc R U . . .
C41 C 0.5015(6) 1.2294(6) 0.4538(6) 0.073(3) Uani 1 1 d . . . . .
C42 C 0.5708(10) 1.2833(8) 0.5254(9) 0.131(6) Uani 1 1 d . . . . .
H42 H 0.5922 1.3513 0.5517 0.158 Uiso 1 1 calc R U . . .
C43 C 0.6114(11) 1.2401(11) 0.5609(11) 0.156(8) Uani 1 1 d . . . . .
H43 H 0.6599 1.2793 0.6110 0.187 Uiso 1 1 calc R U . . .
C44 C 0.5835(9) 1.1468(10) 0.5263(10) 0.117(5) Uani 1 1 d . . . . .
H44 H 0.6079 1.1182 0.5531 0.140 Uiso 1 1 calc R U . . .
C45 C 0.5201(8) 1.0917(8) 0.4525(8) 0.094(4) Uani 1 1 d . . . . .
H45 H 0.5039 1.0245 0.4244 0.113 Uiso 1 1 calc R U . . .
C46 C 0.4787(7) 1.1341(7) 0.4179(7) 0.076(3) Uani 1 1 d . . . . .
H46 H 0.4322 1.0942 0.3668 0.092 Uiso 1 1 calc R U . . .
C47 C 0.571(2) 1.344(2) 0.3684(18) 0.118(4) Uiso 0.6 1 d . . P D 1
H47A H 0.6198 1.3983 0.4182 0.142 Uiso 0.6 1 calc R U P D 1
H47B H 0.5995 1.2972 0.3398 0.142 Uiso 0.6 1 calc R U P D 1
C47A C 0.536(3) 1.372(3) 0.397(3) 0.118(4) Uiso 0.4 1 d . . P D 2
H47C H 0.5096 1.4103 0.3808 0.142 Uiso 0.4 1 calc R U P D 2
H47D H 0.5862 1.4146 0.4493 0.142 Uiso 0.4 1 calc R U P D 2
C48 C 0.5469(18) 1.3803(16) 0.3135(15) 0.118(4) Uiso 0.6 1 d . . P D 1
H48A H 0.5994 1.3901 0.2828 0.178 Uiso 0.6 1 calc R U P D 1
H48B H 0.5409 1.4414 0.3462 0.178 Uiso 0.6 1 calc R U P D 1
H48C H 0.4845 1.3335 0.2744 0.178 Uiso 0.6 1 calc R U P D 1
C48A C 0.575(3) 1.317(3) 0.332(3) 0.118(4) Uiso 0.4 1 d . . P D 2
H48D H 0.5292 1.2488 0.3061 0.178 Uiso 0.4 1 calc R U P D 2
H48E H 0.6389 1.3232 0.3556 0.178 Uiso 0.4 1 calc R U P D 2
H48F H 0.5820 1.3399 0.2906 0.178 Uiso 0.4 1 calc R U P D 2
C49 C 0.4274(13) 1.3776(8) 0.4846(10) 0.140(7) Uani 1 1 d . . . . .
H49A H 0.4880 1.4176 0.5286 0.168 Uiso 1 1 calc R U . . .
H49B H 0.4149 1.4183 0.4622 0.168 Uiso 1 1 calc R U . . .
C50 C 0.3464(11) 1.3441(10) 0.5198(8) 0.133(6) Uani 1 1 d . . . . .
H50A H 0.2961 1.2838 0.4768 0.200 Uiso 1 1 calc R U . . .
H50B H 0.3181 1.3924 0.5422 0.200 Uiso 1 1 calc R U . . .
H50C H 0.3696 1.3332 0.5645 0.200 Uiso 1 1 calc R U . . .
C51 C 0.4603(10) 1.4360(8) 0.1488(9) 0.108(5) Uiso 0.7 1 d G . P E 1
C52 C 0.5287(11) 1.4815(11) 0.1137(8) 0.131(7) Uiso 0.7 1 d G . P E 1
H52 H 0.5375 1.4453 0.0600 0.157 Uiso 0.7 1 calc R U P E 1
C53 C 0.5843(10) 1.5798(12) 0.1572(11) 0.167(9) Uiso 0.7 1 d G . P E 1
H53 H 0.6310 1.6109 0.1332 0.200 Uiso 0.7 1 calc R U P E 1
C54 C 0.5714(12) 1.6326(8) 0.2358(11) 0.164(9) Uiso 0.7 1 d G . P E 1
H54 H 0.6093 1.6998 0.2655 0.197 Uiso 0.7 1 calc R U P E 1
C55 C 0.5030(13) 1.5872(10) 0.2709(8) 0.163(9) Uiso 0.7 1 d G . P E 1
H55 H 0.4942 1.6233 0.3247 0.196 Uiso 0.7 1 calc R U P E 1
C56 C 0.4474(10) 1.4888(10) 0.2275(9) 0.104(5) Uiso 0.7 1 d G . P E 1
H56 H 0.4007 1.4578 0.2515 0.125 Uiso 0.7 1 calc R U P E 1
C51A C 0.351(2) 1.383(2) 0.066(2) 0.108(5) Uiso 0.3 1 d G . P E 2
C52A C 0.262(3) 1.320(2) 0.010(3) 0.131(7) Uiso 0.3 1 d G . P E 2
H52A H 0.2286 1.2583 0.0061 0.157 Uiso 0.3 1 calc R U P E 2
C53A C 0.222(3) 1.348(3) -0.041(3) 0.167(9) Uiso 0.3 1 d G . P E 2
H53A H 0.1614 1.3047 -0.0797 0.200 Uiso 0.3 1 calc R U P E 2
C54A C 0.271(3) 1.438(3) -0.036(2) 0.164(9) Uiso 0.3 1 d G . P E 2
H54A H 0.2435 1.4570 -0.0705 0.197 Uiso 0.3 1 calc R U P E 2
C55A C 0.359(3) 1.501(2) 0.021(2) 0.163(9) Uiso 0.3 1 d G . P E 2
H55A H 0.3928 1.5628 0.0244 0.196 Uiso 0.3 1 calc R U P E 2
C56A C 0.399(2) 1.473(2) 0.072(2) 0.104(5) Uiso 0.3 1 d G . P E 2
H56A H 0.4600 1.5164 0.1102 0.125 Uiso 0.3 1 calc R U P E 2
C59 C 0.446(3) 1.255(3) 0.029(3) 0.168(8) Uiso 0.5 1 d D . P E 1
H59A H 0.3981 1.1926 -0.0158 0.202 Uiso 0.5 1 calc R U P E 1
H59B H 0.4850 1.2944 0.0039 0.202 Uiso 0.5 1 calc R U P E 1
C60 C 0.513(3) 1.240(3) 0.086(2) 0.168(8) Uiso 0.5 1 d D . P E 1
H60A H 0.5554 1.3029 0.1314 0.252 Uiso 0.5 1 calc R U P E 1
H60B H 0.5535 1.2091 0.0536 0.252 Uiso 0.5 1 calc R U P E 1
H60C H 0.4716 1.1998 0.1082 0.252 Uiso 0.5 1 calc R U P E 1
C59A C 0.502(3) 1.271(3) 0.066(3) 0.168(8) Uiso 0.5 1 d D . P E 2
H59C H 0.5479 1.3169 0.0498 0.202 Uiso 0.5 1 calc R U P E 2
H59D H 0.5389 1.2737 0.1139 0.202 Uiso 0.5 1 calc R U P E 2
C60A C 0.468(3) 1.170(2) -0.006(2) 0.168(8) Uiso 0.5 1 d D . P E 2
H60D H 0.4449 1.1226 0.0148 0.252 Uiso 0.5 1 calc R U P E 2
H60E H 0.5232 1.1629 -0.0327 0.252 Uiso 0.5 1 calc R U P E 2
H60F H 0.4144 1.1595 -0.0465 0.252 Uiso 0.5 1 calc R U P E 2
C61 C 0.497(2) 1.438(2) 0.2108(18) 0.092(5) Uiso 0.4 1 d D . P E 2
H61A H 0.5352 1.4154 0.2371 0.110 Uiso 0.4 1 calc R U P E 2
H61B H 0.5439 1.4809 0.1920 0.110 Uiso 0.4 1 calc R U P E 2
C62 C 0.450(3) 1.499(3) 0.278(3) 0.170(10) Uiso 0.4 1 d D . P E 2
H62A H 0.5015 1.5600 0.3182 0.255 Uiso 0.4 1 calc R U P E 2
H62B H 0.4163 1.4627 0.3066 0.255 Uiso 0.4 1 calc R U P E 2
H62C H 0.4020 1.5115 0.2505 0.255 Uiso 0.4 1 calc R U P E 2
C61A C 0.2952(15) 1.3168(14) 0.0115(13) 0.092(5) Uiso 0.6 1 d D . P E 3
H61C H 0.2935 1.2572 -0.0350 0.110 Uiso 0.6 1 calc R U P E 3
H61D H 0.2340 1.2943 0.0306 0.110 Uiso 0.6 1 calc R U P E 3
C62A C 0.254(2) 1.348(2) -0.040(2) 0.170(10) Uiso 0.6 1 d D . P E 3
H62D H 0.2170 1.3845 -0.0097 0.255 Uiso 0.6 1 calc R U P E 3
H62E H 0.2103 1.2911 -0.0906 0.255 Uiso 0.6 1 calc R U P E 3
H62F H 0.3077 1.3879 -0.0556 0.255 Uiso 0.6 1 calc R U P E 3

loop_
_atom_site_aniso_label
_atom_site_aniso_U_11
_atom_site_aniso_U_22
_atom_site_aniso_U_33
_atom_site_aniso_U_23
_atom_site_aniso_U_13
_atom_site_aniso_U_12
Cu1 0.0461(5) 0.0391(5) 0.0393(5) 0.0124(4) 0.0082(4) 0.0202(4)
Cu2 0.0485(5) 0.0418(5) 0.0400(6) 0.0149(4) 0.0094(4) 0.0219(4)
Cu3 0.0494(5) 0.0420(5) 0.0512(6) 0.0157(4) 0.0044(5) 0.0199(4)
Cu4 0.0446(5) 0.0365(5) 0.0443(6) 0.0078(4) 0.0078(4) 0.0172(4)
Cu5 0.0645(6) 0.0376(5) 0.0456(6) 0.0060(4) 0.0011(5) 0.0235(4)
Cu6 0.0560(6) 0.0509(5) 0.0408(6) 0.0155(4) 0.0073(4) 0.0280(4)
Cu7 0.0562(6) 0.0535(6) 0.0427(6) 0.0159(4) 0.0137(5) 0.0311(5)
Cu8 0.0579(6) 0.0571(6) 0.0509(6) 0.0227(5) 0.0059(5) 0.0275(5)
Cu9 0.0472(5) 0.0446(5) 0.0474(6) 0.0163(4) 0.0038(4) 0.0185(4)
Cu10 0.0581(6) 0.0448(5) 0.0569(7) 0.0127(5) -0.0041(5) 0.0184(4)
Cu11 0.0609(6) 0.0501(5) 0.0508(6) 0.0170(5) 0.0056(5) 0.0253(5)
Cu12 0.0588(6) 0.0466(6) 0.0584(7) 0.0161(5) 0.0012(5) 0.0121(5)
S1 0.0511(10) 0.0397(9) 0.0350(10) 0.0077(8) 0.0090(8) 0.0242(8)
S2 0.0466(10) 0.0455(10) 0.0537(12) 0.0188(9) 0.0009(9) 0.0193(8)
S3 0.0464(10) 0.0373(9) 0.0449(11) 0.0140(8) 0.0048(9) 0.0164(8)
S4 0.0429(10) 0.0463(10) 0.0418(11) 0.0153(9) 0.0077(9) 0.0171(8)
S5 0.0671(13) 0.0660(13) 0.0421(12) 0.0200(10) 0.0142(10) 0.0376(11)
S6 0.0645(13) 0.0438(10) 0.0554(13) 0.0116(9) -0.0056(11) 0.0205(9)
P1 0.0583(13) 0.0856(16) 0.0513(14) 0.0239(12) 0.0194(11) 0.0357(12)
P2 0.0686(14) 0.0605(12) 0.0485(13) 0.0252(10) 0.0131(11) 0.0363(11)
P3 0.0802(17) 0.0388(11) 0.090(2) 0.0052(12) 0.0150(15) 0.0282(11)
P4 0.0875(17) 0.0541(13) 0.087(2) 0.0228(13) 0.0181(15) 0.0426(12)
P5 0.0833(18) 0.0549(14) 0.102(2) 0.0248(14) -0.0366(17) 0.0091(12)
P6 0.126(3) 0.100(2) 0.176(4) 0.078(3) 0.077(3) 0.030(2)
C7 0.082(7) 0.124(10) 0.063(7) 0.031(7) 0.031(6) 0.043(7)
C8 0.146(12) 0.089(8) 0.093(10) 0.006(7) 0.029(9) 0.066(8)
C9 0.088(8) 0.122(9) 0.088(9) 0.060(8) 0.038(7) 0.043(7)
C10 0.105(9) 0.088(8) 0.139(13) 0.047(9) 0.021(9) 0.036(7)
C11 0.088(6) 0.057(5) 0.050(6) 0.019(4) 0.014(5) 0.040(5)
C12 0.076(6) 0.069(6) 0.055(6) 0.027(5) 0.004(5) 0.030(5)
C13 0.089(8) 0.082(7) 0.082(9) 0.018(6) -0.007(7) 0.032(6)
C14 0.086(7) 0.077(6) 0.064(7) 0.027(6) 0.011(6) 0.030(5)
C15 0.083(7) 0.082(7) 0.066(7) 0.028(5) 0.025(6) 0.040(6)
C16 0.069(6) 0.071(6) 0.061(6) 0.026(5) 0.009(5) 0.035(5)
C17 0.080(6) 0.065(5) 0.053(5) 0.026(4) 0.008(5) 0.032(5)
C18 0.097(8) 0.084(7) 0.080(8) 0.024(6) 0.010(6) 0.030(6)
C19 0.084(7) 0.070(6) 0.081(7) 0.029(5) 0.017(6) 0.042(5)
C20 0.106(8) 0.071(6) 0.104(9) 0.032(6) 0.013(7) 0.052(6)
C21 0.091(8) 0.046(5) 0.122(10) 0.018(6) 0.040(7) 0.040(5)
C25 0.092(9) 0.099(9) 0.163(14) 0.023(9) 0.041(9) 0.055(7)
C26 0.095(8) 0.068(6) 0.103(9) 0.019(6) 0.023(7) 0.050(6)
C27 0.108(9) 0.074(7) 0.091(9) -0.014(7) 0.011(8) 0.037(6)
C28 0.163(15) 0.122(12) 0.074(9) -0.010(9) 0.000(10) 0.058(11)
C29 0.106(9) 0.074(7) 0.149(13) 0.046(8) 0.028(9) 0.038(7)
C30 0.179(17) 0.140(13) 0.148(16) 0.086(13) 0.062(14) 0.059(12)
C37 0.142(11) 0.063(6) 0.110(10) 0.027(7) 0.042(9) 0.053(7)
C38 0.168(15) 0.159(14) 0.120(13) 0.062(11) 0.066(12) 0.108(13)
C39 0.133(10) 0.054(6) 0.086(9) 0.018(6) 0.038(8) 0.043(6)
C40 0.108(9) 0.069(7) 0.108(11) 0.012(7) 0.032(8) 0.026(6)
C41 0.055(5) 0.065(6) 0.080(7) 0.025(5) -0.009(5) 0.015(4)
C42 0.121(10) 0.074(7) 0.148(12) 0.029(8) -0.070(10) 0.020(7)
C43 0.129(12) 0.118(11) 0.173(15) 0.037(10) -0.082(11) 0.045(9)
C44 0.092(8) 0.105(9) 0.157(13) 0.078(10) -0.023(9) 0.026(7)
C45 0.079(7) 0.080(7) 0.126(10) 0.054(7) -0.003(7) 0.028(6)
C46 0.068(6) 0.074(6) 0.075(7) 0.030(5) -0.001(5) 0.021(5)
C49 0.158(14) 0.065(7) 0.138(13) 0.017(8) -0.066(12) 0.026(8)
C50 0.120(11) 0.120(11) 0.063(8) 0.008(7) 0.008(8) -0.014(9)

loop_
_atom_type_symbol
_atom_type_description
_atom_type_scat_dispersion_real
_atom_type_scat_dispersion_imag
_atom_type_scat_source
C C 0.0040 0.0020 'International Tables Vol C Tables 4.2.6.8 and 6.1.1.4'
H H 0.0000 0.0000 'International Tables Vol C Tables 4.2.6.8 and 6.1.1.4'
P P 0.1250 0.1220 'International Tables Vol C Tables 4.2.6.8 and 6.1.1.4'
S S 0.1510 0.1590 'International Tables Vol C Tables 4.2.6.8 and 6.1.1.4'
Cu Cu 0.2680 1.5730 'International Tables Vol C Tables 4.2.6.8 and 6.1.1.4'

loop_
_geom_angle_atom_site_label_1
_geom_angle_atom_site_label_2
_geom_angle_atom_site_label_3
_geom_angle
_geom_angle_site_symmetry_1
_geom_angle_site_symmetry_3
S3 Cu1 S4 149.12(8) . .
S3 Cu1 S1 111.34(8) . .
S4 Cu1 S1 99.12(8) . .
S3 Cu1 Cu9 102.26(7) . .
S4 Cu1 Cu9 51.76(5) . .
S1 Cu1 Cu9 141.31(7) . .
S3 Cu1 Cu2 135.88(6) . 2_575
S4 Cu1 Cu2 59.86(5) . 2_575
S1 Cu1 Cu2 55.16(5) . 2_575
Cu9 Cu1 Cu2 110.72(5) . 2_575
S3 Cu1 Cu2 55.52(6) . .
S4 Cu1 Cu2 110.53(6) . .
S1 Cu1 Cu2 108.78(6) . .
Cu9 Cu1 Cu2 105.77(5) . .
Cu2 Cu1 Cu2 87.11(4) 2_575 .
S3 Cu1 Cu4 107.16(6) . .
S4 Cu1 Cu4 51.56(6) . .
S1 Cu1 Cu4 116.71(5) . .
Cu9 Cu1 Cu4 68.29(4) . .
Cu2 Cu1 Cu4 62.06(4) 2_575 .
Cu2 Cu1 Cu4 59.03(3) . .
S3 Cu1 Cu3 53.62(6) . .
S4 Cu1 Cu3 108.35(6) . .
S1 Cu1 Cu3 132.63(6) . .
Cu9 Cu1 Cu3 57.48(4) . .
Cu2 Cu1 Cu3 168.16(4) 2_575 .
Cu2 Cu1 Cu3 96.88(4) . .
Cu4 Cu1 Cu3 110.60(5) . .
S3 Cu1 Cu4 81.81(6) . 2_575
S4 Cu1 Cu4 116.91(6) . 2_575
S1 Cu1 Cu4 48.73(5) . 2_575
Cu9 Cu1 Cu4 159.94(4) . 2_575
Cu2 Cu1 Cu4 57.53(4) 2_575 2_575
Cu2 Cu1 Cu4 60.10(4) . 2_575
Cu4 Cu1 Cu4 91.70(3) . 2_575
Cu3 Cu1 Cu4 133.90(5) . 2_575
S3 Cu2 S1 149.25(7) . 2_575
S3 Cu2 S4 112.80(7) . 2_575
S1 Cu2 S4 97.86(6) 2_575 2_575
S3 Cu2 Cu6 52.11(5) . .
S1 Cu2 Cu6 101.48(6) 2_575 .
S4 Cu2 Cu6 149.67(6) 2_575 .
S3 Cu2 Cu4 107.36(7) . .
S1 Cu2 Cu4 52.00(6) 2_575 .
S4 Cu2 Cu4 118.79(6) 2_575 .
Cu6 Cu2 Cu4 91.54(4) . .
S3 Cu2 Cu1 139.39(7) . 2_575
S1 Cu2 Cu1 58.76(6) 2_575 2_575
S4 Cu2 Cu1 54.60(5) 2_575 2_575
Cu6 Cu2 Cu1 155.12(5) . 2_575
Cu4 Cu2 Cu1 64.69(4) . 2_575
S3 Cu2 Cu1 53.65(6) . .
S1 Cu2 Cu1 113.05(6) 2_575 .
S4 Cu2 Cu1 112.56(6) 2_575 .
Cu6 Cu2 Cu1 80.84(4) . .
Cu4 Cu2 Cu1 61.08(4) . .
Cu1 Cu2 Cu1 92.89(4) 2_575 .
S3 Cu2 Cu4 82.56(6) . 2_575
S1 Cu2 Cu4 118.06(6) 2_575 2_575
S4 Cu2 Cu4 49.64(5) 2_575 2_575
Cu6 Cu2 Cu4 133.81(5) . 2_575
Cu4 Cu2 Cu4 94.58(4) . 2_575
Cu1 Cu2 Cu4 59.83(4) 2_575 2_575
Cu1 Cu2 Cu4 62.92(3) . 2_575
S3 Cu2 Cu7 109.28(7) . .
S1 Cu2 Cu7 52.04(6) 2_575 .
S4 Cu2 Cu7 121.27(6) 2_575 .
Cu6 Cu2 Cu7 58.13(4) . .
Cu4 Cu2 Cu7 83.65(4) . .
Cu1 Cu2 Cu7 109.15(5) 2_575 .
Cu1 Cu2 Cu7 125.16(4) . .
Cu4 Cu2 Cu7 168.05(4) 2_575 .
P4 Cu3 S2 114.26(9) . .
P4 Cu3 S3 105.12(9) . .
S2 Cu3 S3 140.37(7) . .
P4 Cu3 Cu9 125.85(10) . .
S2 Cu3 Cu9 52.52(6) . .
S3 Cu3 Cu9 100.53(6) . .
P4 Cu3 Cu6 147.21(9) . .
S2 Cu3 Cu6 93.70(7) . .
S3 Cu3 Cu6 50.99(6) . .
Cu9 Cu3 Cu6 84.33(5) . .
P4 Cu3 Cu1 106.70(9) . .
S2 Cu3 Cu1 110.16(7) . .
S3 Cu3 Cu1 51.36(6) . .
Cu9 Cu3 Cu1 57.69(4) . .
Cu6 Cu3 Cu1 77.02(4) . .
P4 Cu3 Cu8 135.55(9) . .
S2 Cu3 Cu8 48.48(6) . .
S3 Cu3 Cu8 104.29(6) . .
Cu9 Cu3 Cu8 79.62(4) . .
Cu6 Cu3 Cu8 53.84(3) . .
Cu1 Cu3 Cu8 117.68(5) . .
S1 Cu4 S4 172.88(8) 2_575 .
S1 Cu4 Cu2 57.86(6) 2_575 .
S4 Cu4 Cu2 116.49(7) . .
S1 Cu4 Cu5 55.81(5) 2_575 .
S4 Cu4 Cu5 131.30(6) . .
Cu2 Cu4 Cu5 102.80(5) . .
S1 Cu4 Cu12 129.12(7) 2_575 .
S4 Cu4 Cu12 57.99(6) . .
Cu2 Cu4 Cu12 150.25(5) . .
Cu5 Cu4 Cu12 73.54(4) . .
S1 Cu4 Cu1 117.73(6) 2_575 .
S4 Cu4 Cu1 56.67(5) . .
Cu2 Cu4 Cu1 59.90(4) . .
Cu5 Cu4 Cu1 145.32(5) . .
Cu12 Cu4 Cu1 106.07(4) . .
S1 Cu4 Cu2 114.21(6) 2_575 2_575
S4 Cu4 Cu2 59.58(6) . 2_575
Cu2 Cu4 Cu2 85.42(4) . 2_575
Cu5 Cu4 Cu2 155.85(5) . 2_575
Cu12 Cu4 Cu2 110.17(5) . 2_575
Cu1 Cu4 Cu2 58.12(3) . 2_575
S1 Cu4 Cu1 57.28(6) 2_575 2_575
S4 Cu4 Cu1 116.55(7) . 2_575
Cu2 Cu4 Cu1 57.78(4) . 2_575
Cu5 Cu4 Cu1 108.16(4) . 2_575
Cu12 Cu4 Cu1 151.92(5) . 2_575
Cu1 Cu4 Cu1 88.30(4) . 2_575
Cu2 Cu4 Cu1 56.98(3) 2_575 2_575
S1 Cu4 Cu9 135.05(7) 2_575 .
S4 Cu4 Cu9 47.00(6) . .
Cu2 Cu4 Cu9 96.89(5) . .
Cu5 Cu4 Cu9 103.35(5) . .
Cu12 Cu4 Cu9 56.91(4) . .
Cu1 Cu4 Cu9 54.71(3) . .
Cu2 Cu4 Cu9 98.05(4) 2_575 .
Cu1 Cu4 Cu9 143.00(4) 2_575 .
P3 Cu5 S1 119.45(9) . 2_575
P3 Cu5 S6 101.37(9) . .
S1 Cu5 S6 139.17(7) 2_575 .
P3 Cu5 Cu11 123.34(10) . .
S1 Cu5 Cu11 100.31(7) 2_575 .
S6 Cu5 Cu11 52.87(6) . .
P3 Cu5 Cu4 150.08(10) . .
S1 Cu5 Cu4 52.60(5) 2_575 .
S6 Cu5 Cu4 91.49(7) . .
Cu11 Cu5 Cu4 85.92(5) . .
P3 Cu5 Cu7 118.40(9) . .
S1 Cu5 Cu7 49.37(6) 2_575 .
S6 Cu5 Cu7 112.82(7) . .
Cu11 Cu5 Cu7 60.08(4) . .
Cu4 Cu5 Cu7 79.76(4) . .
S3 Cu6 S5 173.10(9) . .
S3 Cu6 Cu2 57.49(6) . .
S5 Cu6 Cu2 122.57(7) . .
S3 Cu6 Cu8 126.11(6) . .
S5 Cu6 Cu8 57.56(6) . .
Cu2 Cu6 Cu8 152.80(5) . .
S3 Cu6 Cu7 120.50(6) . .
S5 Cu6 Cu7 58.50(6) . .
Cu2 Cu6 Cu7 64.21(4) . .
Cu8 Cu6 Cu7 110.86(5) . .
S3 Cu6 Cu3 56.75(6) . .
S5 Cu6 Cu3 127.65(7) . .
Cu2 Cu6 Cu3 102.20(5) . .
Cu8 Cu6 Cu3 70.17(4) . .
Cu7 Cu6 Cu3 153.54(5) . .
S3 Cu6 Cu11 139.47(7) . .
S5 Cu6 Cu11 46.99(7) . .
Cu2 Cu6 Cu11 100.42(5) . .
Cu8 Cu6 Cu11 58.44(4) . .
Cu7 Cu6 Cu11 60.18(4) . .
Cu3 Cu6 Cu11 103.54(5) . .
P1 Cu7 S1 123.72(9) . 2_575
P1 Cu7 S5 96.14(10) . .
S1 Cu7 S5 140.13(9) 2_575 .
P1 Cu7 Cu6 114.36(8) . .
S1 Cu7 Cu6 103.68(6) 2_575 .
S5 Cu7 Cu6 52.48(6) . .
P1 Cu7 Cu2 115.45(8) . .
S1 Cu7 Cu2 55.15(6) 2_575 .
S5 Cu7 Cu2 110.02(7) . .
Cu6 Cu7 Cu2 57.66(4) . .
P1 Cu7 Cu11 137.99(8) . .
S1 Cu7 Cu11 94.53(6) 2_575 .
S5 Cu7 Cu11 48.45(6) . .
Cu6 Cu7 Cu11 65.70(4) . .
Cu2 Cu7 Cu11 99.87(4) . .
P1 Cu7 Cu5 140.57(8) . .
S1 Cu7 Cu5 49.94(5) 2_575 .
S5 Cu7 Cu5 100.43(7) . .
Cu6 Cu7 Cu5 104.07(5) . .
Cu2 Cu7 Cu5 91.97(5) . .
Cu11 Cu7 Cu5 52.87(4) . .
S2 Cu8 P2 111.22(8) . .
S2 Cu8 S5 137.04(9) . .
P2 Cu8 S5 110.16(9) . .
S2 Cu8 Cu6 96.42(7) . .
P2 Cu8 Cu6 118.28(8) . .
S5 Cu8 Cu6 53.05(6) . .
S2 Cu8 Cu11 93.17(6) . .
P2 Cu8 Cu11 153.35(8) . .
S5 Cu8 Cu11 49.82(6) . .
Cu6 Cu8 Cu11 67.04(4) . .
S2 Cu8 Cu10 49.12(6) . .
P2 Cu8 Cu10 137.51(7) . .
S5 Cu8 Cu10 103.29(8) . .
Cu6 Cu8 Cu10 102.53(5) . .
Cu11 Cu8 Cu10 53.76(4) . .
S2 Cu8 Cu3 49.49(5) . .
P2 Cu8 Cu3 103.96(7) . .
S5 Cu8 Cu3 108.99(6) . .
Cu6 Cu8 Cu3 56.00(4) . .
Cu11 Cu8 Cu3 100.02(5) . .
Cu10 Cu8 Cu3 88.63(5) . .
S4 Cu9 S2 171.97(9) . .
S4 Cu9 Cu3 121.84(6) . .
S2 Cu9 Cu3 56.85(6) . .
S4 Cu9 Cu1 58.17(6) . .
S2 Cu9 Cu1 121.62(7) . .
Cu3 Cu9 Cu1 64.83(4) . .
S4 Cu9 Cu10 128.85(7) . .
S2 Cu9 Cu10 55.78(6) . .
Cu3 Cu9 Cu10 106.71(5) . .
Cu1 Cu9 Cu10 151.78(5) . .
S4 Cu9 Cu12 57.32(6) . .
S2 Cu9 Cu12 127.17(6) . .
Cu3 Cu9 Cu12 159.47(5) . .
Cu1 Cu9 Cu12 106.53(4) . .
Cu10 Cu9 Cu12 71.61(4) . .
S4 Cu9 Cu4 47.88(6) . .
S2 Cu9 Cu4 139.77(7) . .
Cu3 Cu9 Cu4 107.57(5) . .
Cu1 Cu9 Cu4 56.99(4) . .
Cu10 Cu9 Cu4 105.11(5) . .
Cu12 Cu9 Cu4 55.15(4) . .
P5 Cu10 S2 118.12(9) . .
P5 Cu10 S6 103.88(9) . .
S2 Cu10 S6 137.93(8) . .
P5 Cu10 Cu11 127.22(11) . .
S2 Cu10 Cu11 96.34(6) . .
S6 Cu10 Cu11 52.51(7) . .
P5 Cu10 Cu9 149.64(11) . .
S2 Cu10 Cu9 52.62(6) . .
S6 Cu10 Cu9 91.90(7) . .
Cu11 Cu10 Cu9 82.94(4) . .
P5 Cu10 Cu8 117.14(10) . .
S2 Cu10 Cu8 49.02(6) . .
S6 Cu10 Cu8 110.07(8) . .
Cu11 Cu10 Cu8 57.56(4) . .
Cu9 Cu10 Cu8 79.94(4) . .
S5 Cu11 S6 173.07(10) . .
S5 Cu11 Cu5 121.49(7) . .
S6 Cu11 Cu5 58.63(6) . .
S5 Cu11 Cu10 124.24(7) . .
S6 Cu11 Cu10 58.25(6) . .
Cu5 Cu11 Cu10 112.17(5) . .
S5 Cu11 Cu8 56.00(6) . .
S6 Cu11 Cu8 126.92(7) . .
Cu5 Cu11 Cu8 158.06(5) . .
Cu10 Cu11 Cu8 68.67(4) . .
S5 Cu11 Cu7 55.76(6) . .
S6 Cu11 Cu7 125.51(7) . .
Cu5 Cu11 Cu7 67.05(4) . .
Cu10 Cu11 Cu7 153.76(5) . .
Cu8 Cu11 Cu7 102.11(5) . .
S5 Cu11 Cu6 48.71(6) . .
S6 Cu11 Cu6 138.16(8) . .
Cu5 Cu11 Cu6 106.02(5) . .
Cu10 Cu11 Cu6 104.24(5) . .
Cu8 Cu11 Cu6 54.52(4) . .
Cu7 Cu11 Cu6 54.12(3) . .
S6 Cu12 P6 124.92(15) . .
S6 Cu12 S4 135.02(9) . .
P6 Cu12 S4 100.03(15) . .
S6 Cu12 Cu4 93.93(8) . .
P6 Cu12 Cu4 126.46(15) . .
S4 Cu12 Cu4 52.13(5) . .
S6 Cu12 Cu9 92.57(7) . .
P6 Cu12 Cu9 133.79(12) . .
S4 Cu12 Cu9 50.59(6) . .
Cu4 Cu12 Cu9 67.94(4) . .
Cu4 S1 Cu7 106.70(8) 2_575 2_575
Cu4 S1 Cu5 71.60(7) 2_575 2_575
Cu7 S1 Cu5 80.69(7) 2_575 2_575
Cu4 S1 Cu2 70.14(6) 2_575 2_575
Cu7 S1 Cu2 72.81(6) 2_575 2_575
Cu5 S1 Cu2 123.77(8) 2_575 2_575
Cu4 S1 Cu1 73.98(6) 2_575 .
Cu7 S1 Cu1 135.91(9) 2_575 .
Cu5 S1 Cu1 136.01(10) 2_575 .
Cu2 S1 Cu1 66.08(5) 2_575 .
Cu9 S2 Cu8 107.77(8) . .
Cu9 S2 Cu10 71.60(7) . .
Cu8 S2 Cu10 81.85(8) . .
Cu9 S2 Cu3 70.63(7) . .
Cu8 S2 Cu3 82.04(8) . .
Cu10 S2 Cu3 131.65(8) . .
Cu6 S3 Cu1 100.17(8) . .
Cu6 S3 Cu2 70.40(6) . .
Cu1 S3 Cu2 70.83(6) . .
Cu6 S3 Cu3 72.26(6) . .
Cu1 S3 Cu3 75.02(7) . .
Cu2 S3 Cu3 122.78(8) . .
Cu9 S4 Cu4 85.12(8) . .
Cu9 S4 Cu1 70.07(7) . .
Cu4 S4 Cu1 71.77(7) . .
Cu9 S4 Cu12 72.09(7) . .
Cu4 S4 Cu12 69.88(7) . .
Cu1 S4 Cu12 127.41(10) . .
Cu9 S4 Cu2 134.10(9) . 2_575
Cu4 S4 Cu2 70.78(6) . 2_575
Cu1 S4 Cu2 65.54(6) . 2_575
Cu12 S4 Cu2 129.07(8) . 2_575
Cu11 S5 Cu6 84.30(9) . .
Cu11 S5 Cu8 74.18(8) . .
Cu6 S5 Cu8 69.39(7) . .
Cu11 S5 Cu7 75.79(8) . .
Cu6 S5 Cu7 69.02(7) . .
Cu8 S5 Cu7 130.30(11) . .
Cu11 S6 Cu12 110.39(9) . .
Cu11 S6 Cu5 68.50(8) . .
Cu12 S6 Cu5 86.64(8) . .
Cu11 S6 Cu10 69.24(8) . .
Cu12 S6 Cu10 85.01(8) . .
Cu5 S6 Cu10 130.58(9) . .
C1A P1 C7 107.6(6) . .
C1A P1 C9 94.9(6) . .
C7 P1 C9 100.0(6) . .
C7 P1 C1 104.3(6) . .
C9 P1 C1 109.3(6) . .
C1A P1 Cu7 126.2(5) . .
C7 P1 Cu7 113.1(4) . .
C9 P1 Cu7 110.4(4) . .
C1 P1 Cu7 118.0(4) . .
C11 P2 C17 103.8(4) . .
C11 P2 C19 101.3(4) . .
C17 P2 C19 103.9(5) . .
C11 P2 Cu8 114.8(3) . .
C17 P2 Cu8 122.6(3) . .
C19 P2 Cu8 107.8(4) . .
C27 P3 C21 105.3(6) . .
C27 P3 C29 100.5(7) . .
C21 P3 C29 101.3(6) . .
C27 P3 Cu5 114.2(4) . .
C21 P3 Cu5 122.8(3) . .
C29 P3 Cu5 109.8(4) . .
C31 P4 C37 99.5(7) . .
C31 P4 C39 101.4(7) . .
C37 P4 C39 98.5(6) . .
C37 P4 C31A 106.5(7) . .
C39 P4 C31A 110.3(6) . .
C31 P4 Cu3 126.8(5) . .
C37 P4 Cu3 109.2(4) . .
C39 P4 Cu3 116.8(4) . .
C31A P4 Cu3 114.0(5) . .
C47A P5 C49 82.3(15) . .
C47A P5 C41 109.0(14) . .
C49 P5 C41 106.4(6) . .
C49 P5 C47 105.0(10) . .
C41 P5 C47 96.3(9) . .
C47A P5 Cu10 119.3(14) . .
C49 P5 Cu10 111.7(5) . .
C41 P5 Cu10 120.8(3) . .
C47 P5 Cu10 114.7(8) . .
C51 P6 C59 109.1(16) . .
C51A P6 C59A 123.3(17) . .
C51A P6 C61 95.7(13) . .
C59A P6 C61 87.9(13) . .
C51 P6 Cu12 127.9(6) . .
C59 P6 Cu12 118.3(14) . .
C51A P6 Cu12 117.0(11) . .
C59A P6 Cu12 116.5(13) . .
C61A P6 Cu12 102.9(6) . .
C61 P6 Cu12 104.8(8) . .
C2 C1 C6 120.0 . .
C2 C1 P1 121.0(7) . .
C6 C1 P1 118.7(7) . .
C3 C2 C1 120.0 . .
C4 C3 C2 120.0 . .
C3 C4 C5 120.0 . .
C6 C5 C4 120.0 . .
C5 C6 C1 120.0 . .
C2A C1A C6A 120.0 . .
C2A C1A P1 115.9(8) . .
C6A C1A P1 124.1(8) . .
C3A C2A C1A 120.0 . .
C4A C3A C2A 120.0 . .
C3A C4A C5A 120.0 . .
C4A C5A C6A 120.0 . .
C5A C6A C1A 120.0 . .
C8 C7 P1 111.1(9) . .
C10 C9 P1 114.3(9) . .
C12 C11 C16 118.1(9) . .
C12 C11 P2 119.2(8) . .
C16 C11 P2 122.6(7) . .
C11 C12 C13 120.6(10) . .
C14 C13 C12 122.6(10) . .
C13 C14 C15 117.3(11) . .
C14 C15 C16 121.4(11) . .
C11 C16 C15 119.9(9) . .
C18 C17 P2 112.0(7) . .
C20 C19 P2 118.6(8) . .
C26 C21 C22A 116.4(13) . .
C26 C21 C22 121.1(13) . .
C26 C21 P3 119.9(7) . .
C22A C21 P3 121.6(12) . .
C22 C21 P3 116.9(11) . .
C23 C22 C21 116(2) . .
C21 C22A C23A 118(2) . .
C22 C23 C24 119(2) . .
C24A C23A C22A 124(2) . .
C25 C24 C23 121(3) . .
C23A C24A C25 118(2) . .
C26 C25 C24 114.5(16) . .
C26 C25 C24A 119.6(15) . .
C21 C26 C25 122.3(10) . .
C28 C27 P3 111.1(9) . .
C30 C29 P3 109.4(9) . .
C32 C31 C36 120.0 . .
C32 C31 P4 125.4(9) . .
C36 C31 P4 114.4(9) . .
C31 C32 C33 120.0 . .
C32 C33 C34 120.0 . .
C35 C34 C33 120.0 . .
C36 C35 C34 120.0 . .
C35 C36 C31 120.0 . .
C32A C31A C36A 120.0 . .
C32A C31A P4 121.5(9) . .
C36A C31A P4 118.4(9) . .
C33A C32A C31A 120.0 . .
C32A C33A C34A 120.0 . .
C33A C34A C35A 120.0 . .
C34A C35A C36A 120.0 . .
C35A C36A C31A 120.0 . .
C38 C37 P4 113.6(11) . .
C40 C39 P4 114.0(8) . .
C46 C41 C42 116.1(9) . .
C46 C41 P5 120.2(7) . .
C42 C41 P5 123.6(8) . .
C41 C42 C43 120.9(11) . .
C44 C43 C42 121.0(12) . .
C43 C44 C45 119.6(11) . .
C44 C45 C46 119.2(11) . .
C41 C46 C45 122.8(10) . .
C48 C47 P5 110(2) . .
C48A C47A P5 99(3) . .
C50 C49 P5 111.8(10) . .
C52 C51 C56 120.0 . .
C52 C51 P6 124.6(9) . .
C56 C51 P6 115.4(9) . .
C53 C52 C51 120.0 . .
C52 C53 C54 120.0 . .
C55 C54 C53 120.0 . .
C56 C55 C54 120.0 . .
C55 C56 C51 120.0 . .
C52A C51A C56A 120.0 . .
C52A C51A P6 106(2) . .
C56A C51A P6 132(2) . .
C51A C52A C53A 120.0 . .
C54A C53A C52A 120.0 . .
C53A C54A C55A 120.0 . .
C54A C55A C56A 120.0 . .
C55A C56A C51A 120.0 . .
C60 C59 P6 99(3) . .
C60A C59A P6 114(3) . .
C62 C61 P6 114(2) . .
C62A C61A P6 162.5(18) . .

loop_
_geom_bond_atom_site_label_1
_geom_bond_atom_site_label_2
_geom_bond_distance
_geom_bond_site_symmetry_2
Cu1 S3 2.255(2) .
Cu1 S4 2.354(2) .
Cu1 S1 2.458(2) .
Cu1 Cu9 2.6043(14) .
Cu1 Cu2 2.6281(14) 2_575
Cu1 Cu2 2.6446(15) .
Cu1 Cu4 2.6757(16) .
Cu1 Cu3 2.7888(15) .
Cu1 Cu4 2.8084(15) 2_575
Cu2 S3 2.308(2) .
Cu2 S1 2.360(2) 2_575
Cu2 S4 2.497(2) 2_575
Cu2 Cu6 2.5779(15) .
Cu2 Cu4 2.6211(15) .
Cu2 Cu1 2.6282(14) 2_575
Cu2 Cu4 2.7341(16) 2_575
Cu2 Cu7 2.7473(15) .
Cu3 P4 2.277(2) .
Cu3 S2 2.306(2) .
Cu3 S3 2.324(2) .
Cu3 Cu9 2.5983(16) .
Cu3 Cu6 2.6473(15) .
Cu3 Cu8 3.0039(17) .
Cu4 S1 2.196(2) 2_575
Cu4 S4 2.207(2) .
Cu4 Cu5 2.6232(14) .
Cu4 Cu12 2.6247(16) .
Cu4 Cu2 2.7342(16) 2_575
Cu4 Cu1 2.8084(15) 2_575
Cu4 Cu9 2.9643(14) .
Cu5 P3 2.254(2) .
Cu5 S1 2.287(2) 2_575
Cu5 S6 2.343(2) .
Cu5 Cu11 2.5527(15) .
Cu5 Cu7 2.9483(17) .
Cu6 S3 2.160(2) .
Cu6 S5 2.201(2) .
Cu6 Cu8 2.5782(15) .
Cu6 Cu7 2.5914(14) .
Cu6 Cu11 2.9151(16) .
Cu7 P1 2.256(3) .
Cu7 S1 2.267(2) 2_575
Cu7 S5 2.366(2) .
Cu7 Cu11 2.7749(17) .
Cu8 S2 2.271(3) .
Cu8 P2 2.284(2) .
Cu8 S5 2.325(2) .
Cu8 Cu11 2.6977(16) .
Cu8 Cu10 2.9775(17) .
Cu9 S4 2.176(2) .
Cu9 S2 2.186(2) .
Cu9 Cu10 2.6097(16) .
Cu9 Cu12 2.6797(17) .
Cu10 P5 2.249(3) .
Cu10 S2 2.274(2) .
Cu10 S6 2.345(2) .
Cu10 Cu11 2.5781(18) .
Cu11 S5 2.142(3) .
Cu11 S6 2.187(3) .
Cu12 S6 2.235(3) .
Cu12 P6 2.260(4) .
Cu12 S4 2.370(2) .
S1 Cu4 2.196(2) 2_575
S1 Cu7 2.267(2) 2_575
S1 Cu5 2.287(2) 2_575
S1 Cu2 2.360(2) 2_575
S4 Cu2 2.497(2) 2_575
P1 C1A 1.776(11) .
P1 C7 1.835(11) .
P1 C9 1.861(12) .
P1 C1 1.907(10) .
P2 C11 1.803(10) .
P2 C17 1.827(9) .
P2 C19 1.842(9) .
P3 C27 1.807(13) .
P3 C21 1.820(11) .
P3 C29 1.862(14) .
P4 C31 1.780(12) .
P4 C37 1.799(14) .
P4 C39 1.809(12) .
P4 C31A 1.966(13) .
P5 C47A 1.71(4) .
P5 C49 1.794(16) .
P5 C41 1.826(9) .
P5 C47 2.06(3) .
P6 C51 1.717(11) .
P6 C59 1.75(4) .
P6 C51A 1.77(3) .
P6 C59A 2.07(4) .
P6 C61A 2.150(19) .
P6 C61 2.18(3) .
C1 C2 1.3900 .
C1 C6 1.3900 .
C2 C3 1.3900 .
C3 C4 1.3900 .
C4 C5 1.3900 .
C5 C6 1.3900 .
C1A C2A 1.3900 .
C1A C6A 1.3900 .
C2A C3A 1.3900 .
C3A C4A 1.3900 .
C4A C5A 1.3900 .
C5A C6A 1.3900 .
C7 C8 1.459(16) .
C9 C10 1.470(17) .
C11 C12 1.377(12) .
C11 C16 1.391(13) .
C12 C13 1.392(15) .
C13 C14 1.355(16) .
C14 C15 1.386(14) .
C15 C16 1.408(14) .
C17 C18 1.525(14) .
C19 C20 1.465(14) .
C21 C26 1.360(15) .
C21 C22A 1.42(2) .
C21 C22 1.49(2) .
C22 C23 1.34(3) .
C22A C23A 1.47(3) .
C23 C24 1.48(4) .
C23A C24A 1.24(3) .
C24 C25 1.44(3) .
C24A C25 1.45(2) .
C25 C26 1.392(16) .
C27 C28 1.53(2) .
C29 C30 1.55(2) .
C31 C32 1.3900 .
C31 C36 1.3900 .
C32 C33 1.3900 .
C33 C34 1.3900 .
C34 C35 1.3900 .
C35 C36 1.3900 .
C31A C32A 1.3900 .
C31A C36A 1.3900 .
C32A C33A 1.3900 .
C33A C34A 1.3900 .
C34A C35A 1.3900 .
C35A C36A 1.3900 .
C37 C38 1.45(2) .
C39 C40 1.456(17) .
C41 C46 1.348(12) .
C41 C42 1.358(14) .
C42 C43 1.403(17) .
C43 C44 1.308(17) .
C44 C45 1.346(17) .
C45 C46 1.387(13) .
C47 C48 1.45(4) .
C47A C48A 1.43(5) .
C49 C50 1.43(2) .
C51 C52 1.3900 .
C51 C56 1.3900 .
C52 C53 1.3900 .
C53 C54 1.3900 .
C54 C55 1.3900 .
C55 C56 1.3900 .
C51A C52A 1.3900 .
C51A C56A 1.3900 .
C52A C53A 1.3900 .
C53A C54A 1.3900 .
C54A C55A 1.3900 .
C55A C56A 1.3900 .
C59 C60 1.554(19) .
C59A C60A 1.526(19) .
C61 C62 1.587(19) .
C61A C62A 1.450(18) .
